data_1100583
loop_
_publ_author_name
'Baskaran, Subramanian'
'Aurich, Hans G\"unter'
'Biesemeier, Frank'
'Harms, Klaus'

_publ_section_title
;
 Cycloadducts from highly functionalized nitrones and oximes as ligands in
 the enantioselective addition of diethylzinc to benzaldehyde
;
_journal_coden_ASTM JCPRB4
_journal_issue 22
_journal_name_full
;
 Journal of the Chemical Society, Perkin Transactions 1:
 Organic and Bio-Organic Chemistry (1972-1999)
;
_journal_page_first 3717
_journal_page_last 3724
_journal_paper_doi 10.1039/a806744i
_journal_year 1998
_chemical_formula_sum 'C10 H16 N2 O4'
_space_group_IT_number 19
_symmetry_cell_setting orthorhombic
_symmetry_Int_Tables_number 19
_symmetry_space_group_name_Hall 'P 2ac 2ab'
_symmetry_space_group_name_H-M 'P 21 21 21'
_cell_angle_alpha 90
_cell_angle_beta 90
_cell_angle_gamma 90
_cell_formula_units_Z 4
_cell_length_a 5.968(1)
_cell_length_b 8.448(1)
_cell_length_c 21.719(1)
_cod_database_code 1100583

loop_
_symmetry_equiv_pos_site_id
_symmetry_equiv_pos_as_xyz
1 x,y,z
2 1/2-x,-y,1/2+z
3 1/2+x,1/2-y,-z
4 -x,1/2+y,1/2-z

loop_
_atom_site_label
_atom_site_type_symbol
_atom_site_fract_x
_atom_site_fract_y
_atom_site_fract_z
N1 N 0.2260(5) 0.7660(3) 0.82384(12)
C1 C 0.1315(6) 0.7443(4) 0.88633(14)
N2 N 0.0147(5) 0.8785(3) 0.91226(13)
C2 C 0.1600(7) 1.0167(5) 0.91954(18)
C3 C 0.3465(8) 0.9633(7) 0.9622(2)
O1 O 0.4727(4) 0.8358(4) 0.93659(13)
C4 C 0.3349(6) 0.7009(4) 0.92526(15)
C5 C 0.4690(7) 0.5949(5) 0.88296(18)
O2 O 0.3760(5) 0.4401(3) 0.88388(13)
C6 C 0.4017(11) 0.3775(6) 0.8228(2)
C7 C 0.3450(9) 0.5148(5) 0.78082(19)
C8 C 0.0971(10) 0.5453(6) 0.7732(2)
O3 O 0.0707(6) 0.7130(3) 0.77776(12)
C9 C 0.4227(7) 0.6593(4) 0.81836(17)
O4 O -0.1597(5) 0.9204(3) 0.86890(13)
C10 C 0.0315(10) 1.1535(6) 0.9480(3)
H1 H 0.037(7) 0.653(5) 0.8865(17)
H2 H 0.206(7) 1.043(5) 0.879(2)
H3 H 0.294(11) 0.952(7) 1.003(3)
H4 H 0.453(8) 1.048(5) 0.9673(19)
H5 H 0.305(7) 0.664(5) 0.9683(19)
H6 H 0.629(8) 0.591(5) 0.892(2)
H7 H 0.557(10) 0.335(7) 0.819(3)
H8 H 0.325(8) 0.299(6) 0.819(2)
H9 H 0.396(8) 0.503(6) 0.741(2)
H10 H 0.032(8) 0.495(6) 0.802(2)
H11 H 0.045(9) 0.523(6) 0.734(2)
H12 H 0.539(7) 0.719(5) 0.801(2)
H13 H -0.269(9) 0.895(6) 0.892(3)
H14 H -0.011(11) 1.132(7) 0.986(3)
H15 H -0.080(16) 1.18(1) 0.919(4)
H16 H 0.151(10) 1.233(7) 0.950(3)

loop_
_atom_type_symbol
_atom_type_radius_bond
C 0.68
H 0.23
N 0.68
O 0.68
